data_1514744
loop_
_publ_author_name
'Morrill, Louis C.'
'Douglas, James'
'Lebl, Tomas'
'Slawin, Alexandra M. Z.'
'Fox, David J.'
'Smith, Andrew D.'

_publ_section_title
;
 Isothiourea-mediated asymmetric Michael-lactonisation of
 trifluoromethylenones: a synthetic and mechanistic study
;
_journal_issue 11
_journal_name_full 'Chemical Science'
_journal_page_first 4146
_journal_paper_doi 10.1039/c3sc51791h
_journal_volume 4
_journal_year 2013
_chemical_absolute_configuration rm
_chemical_formula_moiety 'C22 H19 F3 O2'
_chemical_formula_sum 'C22 H19 F3 O2'
_chemical_formula_weight 372.37
_chemical_name_systematic
;
?
;
_space_group_IT_number 4
_symmetry_cell_setting monoclinic
_symmetry_space_group_name_Hall 'P 2yb'
_symmetry_space_group_name_H-M 'P 1 21 1'
_atom_sites_solution_hydrogens geom
_atom_sites_solution_primary direct
_atom_sites_solution_secondary difmap
_audit_creation_method SHELXL-97
_cell_angle_alpha 90.00
_cell_angle_beta 104.404(13)
_cell_angle_gamma 90.00
_cell_formula_units_Z 4
_cell_length_a 6.039(5)
_cell_length_b 27.449(18)
_cell_length_c 11.299(8)
_cell_measurement_reflns_used 1776
_cell_measurement_temperature 173(2)
_cell_measurement_theta_max 67.5
_cell_measurement_theta_min 21.2
_cell_volume 1814(2)
_computing_cell_refinement 'CrystalClear (Rigaku Corp., 2004)'
_computing_data_collection 'CrystalClear (Rigaku Corp., 2004)'
_computing_data_reduction 'CrystalClear (Rigaku Corp., 2004)'
_computing_molecular_graphics 'Bruker SHELXTL'
_computing_publication_material 'Bruker SHELXTL'
_computing_structure_refinement 'SHELXL-97 (Sheldrick, 1997)'
_computing_structure_solution 'SHELXS-97 (Sheldrick, 1990)'
_diffrn_ambient_temperature 173(2)
_diffrn_measured_fraction_theta_full 0.996
_diffrn_measured_fraction_theta_max 0.993
_diffrn_measurement_device_type CCD
_diffrn_measurement_method '\w scans'
_diffrn_radiation_monochromator confocal
_diffrn_radiation_source 'rotating anode'
_diffrn_radiation_type CuK\a
_diffrn_radiation_wavelength 1.54178
_diffrn_reflns_av_R_equivalents 0.1915
_diffrn_reflns_av_sigmaI/netI 0.1200
_diffrn_reflns_limit_h_max 7
_diffrn_reflns_limit_h_min -7
_diffrn_reflns_limit_k_max 32
_diffrn_reflns_limit_k_min -32
_diffrn_reflns_limit_l_max 13
_diffrn_reflns_limit_l_min -13
_diffrn_reflns_number 24420
_diffrn_reflns_theta_full 67.00
_diffrn_reflns_theta_max 67.80
_diffrn_reflns_theta_min 3.22
_exptl_absorpt_coefficient_mu 0.902
_exptl_absorpt_correction_T_max 1.000
_exptl_absorpt_correction_T_min 0.572
_exptl_absorpt_correction_type multi-scan
_exptl_absorpt_process_details 'Jacobson, R. (1998) Private communication'
_exptl_crystal_colour Colorless
_exptl_crystal_density_diffrn 1.363
_exptl_crystal_density_method 'not measured'
_exptl_crystal_description Prism
_exptl_crystal_F_000 776
_exptl_crystal_size_max 0.12
_exptl_crystal_size_mid 0.05
_exptl_crystal_size_min 0.02
_refine_diff_density_max 0.300
_refine_diff_density_min -0.255
_refine_diff_density_rms 0.070
_refine_ls_abs_structure_details 'Flack H D (1983), Acta Cryst. A39, 876-881'
_refine_ls_abs_structure_Flack 0.1(3)
_refine_ls_extinction_coef 0.0087(14)
_refine_ls_extinction_expression Fc^*^=kFc[1+0.001xFc^2^\l^3^/sin(2\q)]^-1/4^
_refine_ls_extinction_method SHELXL
_refine_ls_goodness_of_fit_ref 1.054
_refine_ls_hydrogen_treatment constr
_refine_ls_matrix_type full
_refine_ls_number_parameters 488
_refine_ls_number_reflns 6439
_refine_ls_number_restraints 1
_refine_ls_restrained_S_all 1.054
_refine_ls_R_factor_all 0.1492
_refine_ls_R_factor_gt 0.1131
_refine_ls_shift/su_max 0.053
_refine_ls_shift/su_mean 0.014
_refine_ls_structure_factor_coef Fsqd
_refine_ls_weighting_details 'calc w=1/[\s^2^(Fo^2^)+(0.1709P)^2^+0.2700P] where P=(Fo^2^+2Fc^2^)/3'
_refine_ls_weighting_scheme calc
_refine_ls_wR_factor_gt 0.2972
_refine_ls_wR_factor_ref 0.3357
_reflns_number_gt 3884
_reflns_number_total 6439
_reflns_threshold_expression >2sigma(I)
_cod_data_source_file c3sc51791h.txt
_cod_data_source_block 41
_cod_depositor_comments
;
The following automatic conversions were performed:

'_symmetry_cell_setting' value 'Monoclinic' changed to 'monoclinic'
according to
/usr/data/users/saulius/automatic-downloads/retrospective/RSC/lib/dictionaries/cif_core.dic
dictionary named 'cif_core.dic' version 2.4.2 from 2011-04-26.

Automatic conversion script
Id: cif_fix_values 2281 2013-09-26 08:29:07Z andrius 
;
_cod_original_sg_symbol_H-M P2(1)
_cod_database_code 1514744

loop_
_symmetry_equiv_pos_as_xyz
'x, y, z'
'-x, y+1/2, -z'

loop_
_atom_site_label
_atom_site_type_symbol
_atom_site_fract_x
_atom_site_fract_y
_atom_site_fract_z
_atom_site_U_iso_or_equiv
_atom_site_adp_type
_atom_site_occupancy
_atom_site_symmetry_multiplicity
_atom_site_calc_flag
_atom_site_refinement_flags
O1 O 0.3495(10) 0.4089(2) 0.0253(5) 0.0809(15) Uani 1 1 d .
C2 C 0.2052(14) 0.3676(3) 0.0065(8) 0.076(2) Uani 1 1 d .
O2 O -0.0124(11) 0.3765(2) -0.0690(6) 0.0904(17) Uani 1 1 d .
H2O H -0.1267 0.3586 -0.0382 0.136 Uiso 1 1 calc R
C3 C 0.1761(14) 0.3441(3) 0.1246(7) 0.0689(19) Uani 1 1 d .
H3A H 0.3237 0.3301 0.1706 0.083 Uiso 1 1 calc R
H3B H 0.0632 0.3173 0.1046 0.083 Uiso 1 1 calc R
C4 C 0.0940(13) 0.3824(3) 0.2036(7) 0.0694(19) Uani 1 1 d .
H4A H -0.0616 0.3936 0.1582 0.083 Uiso 1 1 calc R
C5 C 0.2591(13) 0.4275(3) 0.2207(8) 0.074(2) Uani 1 1 d .
H5A H 0.4155 0.4158 0.2630 0.089 Uiso 1 1 calc R
C6 C 0.2694(16) 0.4463(3) 0.0950(7) 0.077(2) Uani 1 1 d .
H6A H 0.1153 0.4572 0.0498 0.092 Uiso 1 1 calc R
H6B H 0.3734 0.4747 0.1049 0.092 Uiso 1 1 calc R
C7 C 0.3310(18) 0.3314(3) -0.0582(9) 0.086(2) Uani 1 1 d .
F1 F 0.3514(11) 0.3505(2) -0.1678(5) 0.1002(16) Uani 1 1 d .
F2 F 0.2147(11) 0.2901(2) -0.0880(6) 0.1046(17) Uani 1 1 d .
F3 F 0.5429(10) 0.3210(2) 0.0046(5) 0.1010(17) Uani 1 1 d .
C8 C 0.0742(13) 0.3600(2) 0.3238(7) 0.0651(18) Uani 1 1 d .
C9 C 0.2588(13) 0.3575(3) 0.4247(8) 0.071(2) Uani 1 1 d .
H9A H 0.3996 0.3723 0.4219 0.085 Uiso 1 1 calc R
C10 C 0.2404(16) 0.3333(3) 0.5303(8) 0.078(2) Uani 1 1 d .
H10A H 0.3700 0.3310 0.5978 0.094 Uiso 1 1 calc R
C11 C 0.0387(16) 0.3131(3) 0.5378(9) 0.081(2) Uani 1 1 d .
H11A H 0.0256 0.2976 0.6108 0.097 Uiso 1 1 calc R
C12 C -0.1484(17) 0.3156(4) 0.4371(10) 0.091(3) Uani 1 1 d .
H12A H -0.2886 0.3008 0.4411 0.110 Uiso 1 1 calc R
C13 C -0.1330(15) 0.3391(3) 0.3309(10) 0.083(2) Uani 1 1 d .
H13A H -0.2628 0.3411 0.2633 0.100 Uiso 1 1 calc R
C14 C 0.2012(12) 0.4692(3) 0.2948(8) 0.071(2) Uani 1 1 d .
C15 C -0.0248(13) 0.4891(3) 0.2728(8) 0.077(2) Uani 1 1 d .
H15A H -0.1449 0.4742 0.2132 0.093 Uiso 1 1 calc R
C16 C -0.0724(14) 0.5286(3) 0.3344(8) 0.073(2) Uani 1 1 d .
H16A H -0.2238 0.5411 0.3168 0.088 Uiso 1 1 calc R
C17 C 0.1049(13) 0.5517(3) 0.4260(8) 0.075(2) Uani 1 1 d .
C18 C 0.0667(15) 0.5936(4) 0.4954(8) 0.080(2) Uani 1 1 d .
H18A H -0.0806 0.6082 0.4797 0.096 Uiso 1 1 calc R
C19 C 0.2470(16) 0.6128(3) 0.5856(9) 0.082(2) Uani 1 1 d .
H19A H 0.2196 0.6393 0.6343 0.098 Uiso 1 1 calc R
C20 C 0.4664(15) 0.5936(3) 0.6050(8) 0.077(2) Uani 1 1 d .
H20A H 0.5895 0.6091 0.6613 0.092 Uiso 1 1 calc R
C21 C 0.5077(14) 0.5528(3) 0.5443(9) 0.075(2) Uani 1 1 d .
H21A H 0.6560 0.5387 0.5638 0.090 Uiso 1 1 calc R
C22 C 0.3306(13) 0.5314(3) 0.4522(8) 0.073(2) Uani 1 1 d .
C23 C 0.3683(12) 0.4897(3) 0.3853(7) 0.0694(19) Uani 1 1 d .
H23A H 0.5164 0.4755 0.4042 0.083 Uiso 1 1 calc R
O31 O 0.4321(9) 0.6303(2) 0.2105(5) 0.0773(15) Uani 1 1 d .
C32 C 0.3118(15) 0.6731(3) 0.2281(8) 0.081(2) Uani 1 1 d .
O32 O 0.1600(10) 0.6638(3) 0.3017(6) 0.0948(18) Uani 1 1 d .
H32O H 0.0136 0.6525 0.2505 0.142 Uiso 1 1 calc R
C33 C 0.1787(14) 0.6948(3) 0.1082(7) 0.075(2) Uani 1 1 d .
H33A H 0.2870 0.7068 0.0619 0.090 Uiso 1 1 calc R
H33B H 0.0888 0.7230 0.1251 0.090 Uiso 1 1 calc R
C34 C 0.0153(14) 0.6571(3) 0.0298(7) 0.0704(19) Uani 1 1 d .
H34A H -0.0999 0.6469 0.0750 0.085 Uiso 1 1 calc R
C35 C 0.1607(14) 0.6118(3) 0.0142(7) 0.071(2) Uani 1 1 d .
H35A H 0.2770 0.6225 -0.0298 0.085 Uiso 1 1 calc R
C36 C 0.2881(16) 0.5940(3) 0.1410(9) 0.085(2) Uani 1 1 d .
H36A H 0.1752 0.5835 0.1861 0.102 Uiso 1 1 calc R
H36B H 0.3820 0.5654 0.1320 0.102 Uiso 1 1 calc R
C37 C 0.4981(17) 0.7075(3) 0.2960(9) 0.086(3) Uani 1 1 d .
F31 F 0.6106(11) 0.6892(2) 0.4076(5) 0.1066(17) Uani 1 1 d .
F32 F 0.4110(11) 0.7489(2) 0.3204(6) 0.1125(19) Uani 1 1 d .
F33 F 0.6570(9) 0.7166(2) 0.2357(5) 0.1053(17) Uani 1 1 d .
C38 C -0.1104(13) 0.6788(3) -0.0921(8) 0.075(2) Uani 1 1 d .
C39 C -0.0083(15) 0.6844(4) -0.1897(9) 0.090(3) Uani 1 1 d .
H39A H 0.1437 0.6731 -0.1809 0.109 Uiso 1 1 calc R
C40 C -0.1243(16) 0.7061(4) -0.3001(9) 0.087(2) Uani 1 1 d .
H40A H -0.0568 0.7074 -0.3675 0.105 Uiso 1 1 calc R
C41 C -0.3381(16) 0.7256(3) -0.3087(9) 0.086(2) Uani 1 1 d .
H41A H -0.4168 0.7413 -0.3819 0.103 Uiso 1 1 calc R
C42 C -0.4389(15) 0.7224(4) -0.2121(9) 0.088(3) Uani 1 1 d .
H42A H -0.5850 0.7366 -0.2191 0.105 Uiso 1 1 calc R
C43 C -0.3308(14) 0.6989(3) -0.1054(9) 0.085(2) Uani 1 1 d .
H43A H -0.4048 0.6962 -0.0406 0.102 Uiso 1 1 calc R
C44 C 0.0270(13) 0.5696(3) -0.0567(8) 0.076(2) Uani 1 1 d .
C45 C -0.1761(14) 0.5516(3) -0.0297(8) 0.076(2) Uani 1 1 d .
H45A H -0.2345 0.5672 0.0312 0.091 Uiso 1 1 calc R
C46 C -0.2866(14) 0.5126(3) -0.0895(7) 0.074(2) Uani 1 1 d .
H46A H -0.4175 0.5006 -0.0666 0.088 Uiso 1 1 calc R
C47 C -0.2134(13) 0.4881(3) -0.1880(8) 0.072(2) Uani 1 1 d .
C48 C -0.3237(16) 0.4475(3) -0.2515(8) 0.079(2) Uani 1 1 d .
H48A H -0.4563 0.4347 -0.2321 0.095 Uiso 1 1 calc R
C49 C -0.2400(17) 0.4262(4) -0.3425(9) 0.087(2) Uani 1 1 d .
H49A H -0.3161 0.3990 -0.3864 0.104 Uiso 1 1 calc R
C50 C -0.0419(16) 0.4450(4) -0.3700(8) 0.087(3) Uani 1 1 d .
H50A H 0.0169 0.4296 -0.4310 0.104 Uiso 1 1 calc R
C51 C 0.0674(14) 0.4847(3) -0.3112(8) 0.078(2) Uani 1 1 d .
H51A H 0.1979 0.4974 -0.3332 0.094 Uiso 1 1 calc R
C52 C -0.0138(13) 0.5070(3) -0.2170(7) 0.0677(19) Uani 1 1 d .
C53 C 0.1005(13) 0.5487(3) -0.1486(7) 0.072(2) Uani 1 1 d .
H53A H 0.2318 0.5617 -0.1691 0.087 Uiso 1 1 calc R

loop_
_atom_site_aniso_label
_atom_site_aniso_U_11
_atom_site_aniso_U_22
_atom_site_aniso_U_33
_atom_site_aniso_U_23
_atom_site_aniso_U_13
_atom_site_aniso_U_12
O1 0.085(4) 0.075(3) 0.091(4) -0.011(3) 0.036(3) -0.012(3)
C2 0.076(5) 0.077(5) 0.073(5) 0.003(4) 0.015(4) 0.010(4)
O2 0.088(4) 0.093(4) 0.090(4) -0.005(3) 0.022(3) -0.001(3)
C3 0.069(4) 0.069(4) 0.070(5) 0.011(4) 0.021(4) 0.006(3)
C4 0.063(4) 0.070(4) 0.080(5) 0.006(4) 0.027(4) 0.005(4)
C5 0.059(4) 0.085(5) 0.082(5) -0.005(4) 0.025(4) 0.005(4)
C6 0.087(5) 0.081(5) 0.072(5) 0.006(4) 0.037(4) 0.001(4)
C7 0.103(7) 0.069(5) 0.091(6) -0.006(5) 0.035(5) 0.001(5)
F1 0.133(4) 0.095(4) 0.082(3) 0.003(3) 0.046(3) -0.002(3)
F2 0.134(4) 0.078(3) 0.114(4) -0.019(3) 0.054(3) -0.012(3)
F3 0.088(3) 0.117(4) 0.109(4) -0.002(3) 0.048(3) 0.011(3)
C8 0.068(4) 0.053(4) 0.080(5) -0.006(3) 0.030(4) 0.003(3)
C9 0.061(4) 0.081(5) 0.073(5) 0.008(4) 0.020(4) -0.003(4)
C10 0.084(5) 0.076(5) 0.078(5) 0.005(4) 0.025(4) 0.003(4)
C11 0.087(6) 0.078(5) 0.088(6) -0.013(5) 0.039(5) -0.009(4)
C12 0.087(6) 0.090(6) 0.109(8) -0.007(6) 0.048(6) -0.009(5)
C13 0.069(5) 0.086(6) 0.104(6) 0.009(5) 0.038(5) 0.000(4)
C14 0.061(4) 0.077(5) 0.080(5) 0.005(4) 0.028(4) -0.003(4)
C15 0.060(4) 0.095(6) 0.082(5) 0.007(5) 0.030(4) -0.004(4)
C16 0.073(5) 0.075(5) 0.081(5) 0.004(4) 0.036(4) 0.000(4)
C17 0.066(4) 0.081(5) 0.088(6) -0.006(4) 0.038(4) -0.008(4)
C18 0.079(5) 0.093(6) 0.076(5) -0.001(5) 0.033(4) 0.001(4)
C19 0.089(6) 0.080(5) 0.083(6) -0.008(4) 0.035(5) -0.005(5)
C20 0.075(5) 0.086(6) 0.072(5) 0.009(4) 0.023(4) -0.003(4)
C21 0.068(4) 0.060(4) 0.098(6) 0.011(4) 0.023(4) 0.005(4)
C22 0.067(5) 0.078(5) 0.083(5) 0.007(4) 0.035(4) 0.002(4)
C23 0.057(4) 0.080(5) 0.073(5) 0.003(4) 0.019(4) -0.002(4)
O31 0.074(3) 0.082(4) 0.076(4) -0.007(3) 0.018(3) 0.002(3)
C32 0.087(5) 0.097(6) 0.071(5) -0.023(5) 0.041(4) -0.013(5)
O32 0.084(4) 0.122(5) 0.089(4) 0.002(3) 0.043(3) -0.011(3)
C33 0.084(5) 0.073(5) 0.073(5) 0.000(4) 0.033(4) -0.003(4)
C34 0.083(5) 0.070(5) 0.065(5) 0.000(4) 0.030(4) -0.003(4)
C35 0.086(5) 0.070(4) 0.063(5) 0.008(4) 0.032(4) 0.007(4)
C36 0.086(5) 0.083(5) 0.093(6) -0.004(5) 0.035(5) -0.012(5)
C37 0.106(6) 0.074(5) 0.088(6) -0.021(5) 0.042(6) -0.024(5)
F31 0.122(4) 0.112(4) 0.077(3) -0.001(3) 0.009(3) -0.007(3)
F32 0.119(4) 0.084(3) 0.124(5) -0.026(3) 0.010(4) 0.001(3)
F33 0.086(3) 0.127(4) 0.103(4) 0.006(3) 0.024(3) -0.028(3)
C38 0.064(4) 0.090(5) 0.083(5) -0.014(4) 0.040(4) -0.014(4)
C39 0.073(5) 0.108(7) 0.102(7) -0.004(6) 0.045(5) 0.001(5)
C40 0.079(5) 0.103(7) 0.084(6) 0.018(5) 0.028(5) 0.008(5)
C41 0.092(6) 0.076(5) 0.093(6) 0.002(5) 0.031(5) 0.010(5)
C42 0.066(5) 0.101(6) 0.105(7) 0.010(5) 0.040(5) 0.007(4)
C43 0.079(5) 0.087(6) 0.100(7) 0.021(5) 0.044(5) 0.013(4)
C44 0.066(4) 0.079(5) 0.087(6) -0.003(4) 0.027(4) 0.003(4)
C45 0.077(5) 0.084(6) 0.076(5) -0.003(4) 0.036(4) -0.008(4)
C46 0.067(4) 0.088(6) 0.073(5) -0.002(4) 0.031(4) 0.002(4)
C47 0.064(4) 0.079(5) 0.078(5) 0.001(4) 0.026(4) 0.000(4)
C48 0.084(5) 0.068(5) 0.087(6) 0.002(4) 0.024(5) -0.013(4)
C49 0.087(6) 0.090(6) 0.082(6) -0.009(5) 0.019(5) 0.008(5)
C50 0.087(6) 0.097(6) 0.077(6) -0.025(5) 0.021(5) 0.005(5)
C51 0.077(5) 0.091(6) 0.072(5) 0.001(5) 0.030(4) 0.003(4)
C52 0.059(4) 0.083(5) 0.064(4) -0.010(4) 0.021(3) -0.003(4)
C53 0.070(4) 0.087(5) 0.067(5) 0.005(4) 0.030(4) 0.002(4)

loop_
_atom_type_symbol
_atom_type_description
_atom_type_scat_dispersion_real
_atom_type_scat_dispersion_imag
_atom_type_scat_source
C C 0.0181 0.0091 'International Tables Vol C Tables 4.2.6.8 and 6.1.1.4'
H H 0.0000 0.0000 'International Tables Vol C Tables 4.2.6.8 and 6.1.1.4'
O O 0.0492 0.0322 'International Tables Vol C Tables 4.2.6.8 and 6.1.1.4'
F F 0.0727 0.0534 'International Tables Vol C Tables 4.2.6.8 and 6.1.1.4'

loop_
_geom_angle_atom_site_label_1
_geom_angle_atom_site_label_2
_geom_angle_atom_site_label_3
_geom_angle
C2 O1 C6 111.9(6)
O2 C2 O1 113.7(7)
O2 C2 C3 108.1(7)
O1 C2 C3 114.1(7)
O2 C2 C7 108.8(7)
O1 C2 C7 103.3(6)
C3 C2 C7 108.6(7)
C2 O2 H2O 109.5
C2 C3 C4 109.9(6)
C2 C3 H3A 109.7
C4 C3 H3A 109.7
C2 C3 H3B 109.7
C4 C3 H3B 109.7
H3A C3 H3B 108.2
C8 C4 C3 110.4(6)
C8 C4 C5 113.4(7)
C3 C4 C5 108.9(6)
C8 C4 H4A 108.0
C3 C4 H4A 108.0
C5 C4 H4A 108.0
C14 C5 C6 109.2(7)
C14 C5 C4 116.0(6)
C6 C5 C4 108.8(7)
C14 C5 H5A 107.5
C6 C5 H5A 107.5
C4 C5 H5A 107.5
O1 C6 C5 111.4(7)
O1 C6 H6A 109.4
C5 C6 H6A 109.4
O1 C6 H6B 109.3
C5 C6 H6B 109.4
H6A C6 H6B 108.0
F3 C7 F2 109.2(8)
F3 C7 F1 105.7(7)
F2 C7 F1 104.8(8)
F3 C7 C2 114.1(8)
F2 C7 C2 112.2(8)
F1 C7 C2 110.3(7)
C9 C8 C13 118.8(7)
C9 C8 C4 122.0(6)
C13 C8 C4 119.2(8)
C8 C9 C10 120.7(7)
C8 C9 H9A 119.7
C10 C9 H9A 119.7
C11 C10 C9 120.7(9)
C11 C10 H10A 119.7
C9 C10 H10A 119.7
C10 C11 C12 119.2(9)
C10 C11 H11A 120.4
C12 C11 H11A 120.4
C13 C12 C11 120.9(9)
C13 C12 H12A 119.5
C11 C12 H12A 119.5
C12 C13 C8 119.7(9)
C12 C13 H13A 120.2
C8 C13 H13A 120.1
C23 C14 C15 117.8(8)
C23 C14 C5 119.9(7)
C15 C14 C5 122.3(8)
C16 C15 C14 122.0(8)
C16 C15 H15A 119.0
C14 C15 H15A 119.0
C15 C16 C17 120.4(7)
C15 C16 H16A 119.8
C17 C16 H16A 119.8
C22 C17 C16 118.4(7)
C22 C17 C18 118.1(8)
C16 C17 C18 123.5(7)
C19 C18 C17 119.7(8)
C19 C18 H18A 120.1
C17 C18 H18A 120.1
C20 C19 C18 120.7(9)
C20 C19 H19A 119.6
C18 C19 H19A 119.6
C21 C20 C19 121.1(9)
C21 C20 H20A 119.5
C19 C20 H20A 119.5
C20 C21 C22 120.6(8)
C20 C21 H21A 119.7
C22 C21 H21A 119.7
C21 C22 C23 122.1(7)
C21 C22 C17 119.6(7)
C23 C22 C17 118.3(8)
C14 C23 C22 123.0(7)
C14 C23 H23A 118.5
C22 C23 H23A 118.5
C32 O31 C36 113.1(6)
O32 C32 O31 111.5(8)
O32 C32 C33 108.7(7)
O31 C32 C33 112.1(6)
O32 C32 C37 108.8(7)
O31 C32 C37 104.2(7)
C33 C32 C37 111.5(8)
C32 O32 H32O 109.5
C32 C33 C34 111.7(7)
C32 C33 H33A 109.3
C34 C33 H33A 109.3
C32 C33 H33B 109.3
C34 C33 H33B 109.3
H33A C33 H33B 107.9
C38 C34 C33 111.2(6)
C38 C34 C35 112.3(6)
C33 C34 C35 107.5(7)
C38 C34 H34A 108.6
C33 C34 H34A 108.6
C35 C34 H34A 108.6
C44 C35 C36 109.2(7)
C44 C35 C34 115.3(7)
C36 C35 C34 108.4(6)
C44 C35 H35A 107.9
C36 C35 H35A 107.9
C34 C35 H35A 107.9
O31 C36 C35 113.0(7)
O31 C36 H36A 109.0
C35 C36 H36A 109.0
O31 C36 H36B 109.0
C35 C36 H36B 109.0
H36A C36 H36B 107.8
F32 C37 F33 108.8(8)
F32 C37 F31 104.9(7)
F33 C37 F31 106.5(8)
F32 C37 C32 111.1(8)
F33 C37 C32 113.3(7)
F31 C37 C32 111.8(7)
C39 C38 C43 117.5(8)
C39 C38 C34 122.6(7)
C43 C38 C34 119.6(7)
C40 C39 C38 121.8(8)
C40 C39 H39A 119.1
C38 C39 H39A 119.1
C41 C40 C39 118.6(8)
C41 C40 H40A 120.7
C39 C40 H40A 120.7
C42 C41 C40 120.7(9)
C42 C41 H41A 119.7
C40 C41 H41A 119.7
C41 C42 C43 121.0(8)
C41 C42 H42A 119.5
C43 C42 H42A 119.5
C42 C43 C38 120.2(8)
C42 C43 H43A 119.9
C38 C43 H43A 119.9
C53 C44 C45 118.7(8)
C53 C44 C35 119.6(7)
C45 C44 C35 121.7(7)
C46 C45 C44 120.9(8)
C46 C45 H45A 119.5
C44 C45 H45A 119.5
C45 C46 C47 122.8(7)
C45 C46 H46A 118.6
C47 C46 H46A 118.6
C48 C47 C52 119.7(7)
C48 C47 C46 124.2(7)
C52 C47 C46 116.1(7)
C49 C48 C47 120.1(8)
C49 C48 H48A 119.9
C47 C48 H48A 119.9
C48 C49 C50 119.8(9)
C48 C49 H49A 120.1
C50 C49 H49A 120.1
C51 C50 C49 121.5(8)
C51 C50 H50A 119.2
C49 C50 H50A 119.2
C50 C51 C52 119.8(8)
C50 C51 H51A 120.1
C52 C51 H51A 120.1
C51 C52 C47 119.0(7)
C51 C52 C53 122.2(7)
C47 C52 C53 118.8(7)
C44 C53 C52 122.5(7)
C44 C53 H53A 118.7
C52 C53 H53A 118.7

loop_
_geom_bond_atom_site_label_1
_geom_bond_atom_site_label_2
_geom_bond_distance
O1 C2 1.413(10)
O1 C6 1.447(10)
C2 O2 1.399(10)
C2 C3 1.531(11)
C2 C7 1.541(12)
O2 H2O 0.9800
C3 C4 1.540(11)
C3 H3A 0.9900
C3 H3B 0.9900
C4 C8 1.522(11)
C4 C5 1.570(12)
C4 H4A 1.0000
C5 C14 1.509(12)
C5 C6 1.527(12)
C5 H5A 1.0000
C6 H6A 0.9900
C6 H6B 0.9900
C7 F3 1.331(12)
C7 F2 1.333(11)
C7 F1 1.378(11)
C8 C9 1.384(11)
C8 C13 1.397(11)
C9 C10 1.394(11)
C9 H9A 0.9500
C10 C11 1.360(12)
C10 H10A 0.9500
C11 C12 1.391(14)
C11 H11A 0.9500
C12 C13 1.386(14)
C12 H12A 0.9500
C13 H13A 0.9500
C14 C23 1.367(11)
C14 C15 1.434(11)
C15 C16 1.357(12)
C15 H15A 0.9500
C16 C17 1.438(12)
C16 H16A 0.9500
C17 C22 1.434(11)
C17 C18 1.443(12)
C18 C19 1.396(13)
C18 H18A 0.9500
C19 C20 1.392(13)
C19 H19A 0.9500
C20 C21 1.368(12)
C20 H20A 0.9500
C21 C22 1.421(12)
C21 H21A 0.9500
C22 C23 1.419(11)
C23 H23A 0.9500
O31 C32 1.421(11)
O31 C36 1.422(11)
C32 O32 1.406(10)
C32 C33 1.515(13)
C32 C37 1.523(12)
O32 H32O 0.9800
C33 C34 1.548(12)
C33 H33A 0.9900
C33 H33B 0.9900
C34 C38 1.519(12)
C34 C35 1.558(11)
C34 H34A 1.0000
C35 C44 1.521(12)
C35 C36 1.527(13)
C35 H35A 1.0000
C36 H36A 0.9900
C36 H36B 0.9900
C37 F32 1.311(11)
C37 F33 1.332(10)
C37 F31 1.370(12)
C38 C39 1.399(11)
C38 C43 1.414(11)
C39 C40 1.403(14)
C39 H39A 0.9500
C40 C41 1.378(13)
C40 H40A 0.9500
C41 C42 1.379(12)
C41 H41A 0.9500
C42 C43 1.380(13)
C42 H42A 0.9500
C43 H43A 0.9500
C44 C53 1.354(11)
C44 C45 1.424(11)
C45 C46 1.349(12)
C45 H45A 0.9500
C46 C47 1.460(11)
C46 H46A 0.9500
C47 C48 1.399(12)
C47 C52 1.424(10)
C48 C49 1.383(12)
C48 H48A 0.9500
C49 C50 1.406(14)
C49 H49A 0.9500
C50 C51 1.358(13)
C50 H50A 0.9500
C51 C52 1.418(11)
C51 H51A 0.9500
C52 C53 1.455(12)
C53 H53A 0.9500

loop_
_geom_hbond_atom_site_label_D
_geom_hbond_atom_site_label_H
_geom_hbond_atom_site_label_A
_geom_hbond_distance_DH
_geom_hbond_distance_HA
_geom_hbond_distance_DA
_geom_hbond_angle_DHA
_geom_hbond_site_symmetry_A
O2 H2O F3 0.98 2.40 3.367(8) 169.2 1_455
O32 H32O F33 0.98 2.75 3.280(9) 114.1 1_455

loop_
_geom_torsion_atom_site_label_1
_geom_torsion_atom_site_label_2
_geom_torsion_atom_site_label_3
_geom_torsion_atom_site_label_4
_geom_torsion
C6 O1 C2 O2 67.0(9)
C6 O1 C2 C3 -57.6(8)
C6 O1 C2 C7 -175.2(7)
O2 C2 C3 C4 -73.0(8)
O1 C2 C3 C4 54.5(8)
C7 C2 C3 C4 169.1(7)
C2 C3 C4 C8 -177.6(7)
C2 C3 C4 C5 -52.4(8)
C8 C4 C5 C14 -57.5(9)
C3 C4 C5 C14 179.1(7)
C8 C4 C5 C6 178.9(6)
C3 C4 C5 C6 55.5(8)
C2 O1 C6 C5 59.9(9)
C14 C5 C6 O1 173.5(6)
C4 C5 C6 O1 -58.9(9)
O2 C2 C7 F3 178.7(7)
O1 C2 C7 F3 57.6(9)
C3 C2 C7 F3 -63.9(9)
O2 C2 C7 F2 -56.6(10)
O1 C2 C7 F2 -177.6(8)
C3 C2 C7 F2 60.9(10)
O2 C2 C7 F1 59.8(9)
O1 C2 C7 F1 -61.2(9)
C3 C2 C7 F1 177.3(7)
C3 C4 C8 C9 86.3(9)
C5 C4 C8 C9 -36.3(9)
C3 C4 C8 C13 -90.3(8)
C5 C4 C8 C13 147.1(7)
C13 C8 C9 C10 1.7(12)
C4 C8 C9 C10 -174.9(7)
C8 C9 C10 C11 -2.0(12)
C9 C10 C11 C12 1.9(13)
C10 C11 C12 C13 -1.5(14)
C11 C12 C13 C8 1.2(14)
C9 C8 C13 C12 -1.3(12)
C4 C8 C13 C12 175.4(8)
C6 C5 C14 C23 -104.1(9)
C4 C5 C14 C23 132.6(8)
C6 C5 C14 C15 74.8(9)
C4 C5 C14 C15 -48.6(11)
C23 C14 C15 C16 3.3(12)
C5 C14 C15 C16 -175.6(7)
C14 C15 C16 C17 -0.7(12)
C15 C16 C17 C22 -1.3(11)
C15 C16 C17 C18 -179.8(8)
C22 C17 C18 C19 -0.6(12)
C16 C17 C18 C19 177.9(8)
C17 C18 C19 C20 3.5(13)
C18 C19 C20 C21 -6.0(13)
C19 C20 C21 C22 5.3(13)
C20 C21 C22 C23 178.5(8)
C20 C21 C22 C17 -2.3(12)
C16 C17 C22 C21 -178.6(7)
C18 C17 C22 C21 -0.1(11)
C16 C17 C22 C23 0.7(11)
C18 C17 C22 C23 179.2(7)
C15 C14 C23 C22 -4.0(12)
C5 C14 C23 C22 175.0(7)
C21 C22 C23 C14 -178.7(8)
C17 C22 C23 C14 2.0(11)
C36 O31 C32 O32 66.5(9)
C36 O31 C32 C33 -55.6(9)
C36 O31 C32 C37 -176.4(7)
O32 C32 C33 C34 -68.9(8)
O31 C32 C33 C34 54.8(8)
C37 C32 C33 C34 171.1(7)
C32 C33 C34 C38 -177.8(6)
C32 C33 C34 C35 -54.6(8)
C38 C34 C35 C44 -59.8(8)
C33 C34 C35 C44 177.6(6)
C38 C34 C35 C36 177.5(6)
C33 C34 C35 C36 54.9(8)
C32 O31 C36 C35 58.6(9)
C44 C35 C36 O31 175.4(6)
C34 C35 C36 O31 -58.3(9)
O32 C32 C37 F32 -60.2(10)
O31 C32 C37 F32 -179.2(7)
C33 C32 C37 F32 59.7(9)
O32 C32 C37 F33 177.0(8)
O31 C32 C37 F33 58.1(10)
C33 C32 C37 F33 -63.0(10)
O32 C32 C37 F31 56.6(10)
O31 C32 C37 F31 -62.3(8)
C33 C32 C37 F31 176.6(7)
C33 C34 C38 C39 78.3(10)
C35 C34 C38 C39 -42.3(11)
C33 C34 C38 C43 -95.0(9)
C35 C34 C38 C43 144.5(8)
C43 C38 C39 C40 -4.2(14)
C34 C38 C39 C40 -177.6(9)
C38 C39 C40 C41 4.8(15)
C39 C40 C41 C42 -2.0(15)
C40 C41 C42 C43 -1.3(15)
C41 C42 C43 C38 1.9(15)
C39 C38 C43 C42 0.8(13)
C34 C38 C43 C42 174.4(9)
C36 C35 C44 C53 -106.8(9)
C34 C35 C44 C53 131.0(8)
C36 C35 C44 C45 73.8(10)
C34 C35 C44 C45 -48.5(11)
C53 C44 C45 C46 3.8(13)
C35 C44 C45 C46 -176.8(8)
C44 C45 C46 C47 -2.9(14)
C45 C46 C47 C48 179.8(9)
C45 C46 C47 C52 1.1(13)
C52 C47 C48 C49 -0.4(13)
C46 C47 C48 C49 -179.1(9)
C47 C48 C49 C50 0.8(14)
C48 C49 C50 C51 -1.7(15)
C49 C50 C51 C52 2.2(14)
C50 C51 C52 C47 -1.7(13)
C50 C51 C52 C53 178.1(8)
C48 C47 C52 C51 0.8(12)
C46 C47 C52 C51 179.6(8)
C48 C47 C52 C53 -179.0(8)
C46 C47 C52 C53 -0.2(11)
C45 C44 C53 C52 -3.0(13)
C35 C44 C53 C52 177.5(7)
C51 C52 C53 C44 -178.5(8)
C47 C52 C53 C44 1.3(12)
